data_4065814
loop_
_publ_author_name
'Cabeza, Javier A.'
'del R\'io, Ignacio'
'Fern\'andez-Colinas, Jos\'e M.'
'P\'erez-Carre\~no, Enrique'
'V\'azquez-Garc\'ia, Digna'

_publ_section_title
;
 From Allenes to Edge-Bridging Allyl Ligands or Face-Capping Alkenyl
 Ligands on a Triruthenium Hydrido Carbonyl Cluster: An Experimental and
 DFT Computational Study&#x2020;
;
_journal_issue 21
_journal_name_full Organometallics
_journal_page_first 4818
_journal_paper_doi 10.1021/om100148z
_journal_volume 29
_journal_year 2010
_chemical_formula_moiety '2(C16 H16 N2 O10 Ru3), C2 H4 Cl2'
_chemical_formula_sum 'C34 H36 Cl2 N4 O20 Ru6'
_chemical_formula_weight 1497.99
_chemical_name_systematic
;
 ?
;
_space_group_IT_number 15
_symmetry_cell_setting monoclinic
_symmetry_space_group_name_Hall '-C 2yc'
_symmetry_space_group_name_H-M 'C 1 2/c 1'
_atom_sites_solution_hydrogens geom
_atom_sites_solution_primary direct
_atom_sites_solution_secondary difmap
_audit_creation_method SHELXL-97
_cell_angle_alpha 90.00
_cell_angle_beta 122.3580(10)
_cell_angle_gamma 90.00
_cell_formula_units_Z 8
_cell_length_a 33.4604(7)
_cell_length_b 12.8129(2)
_cell_length_c 27.9386(6)
_cell_measurement_reflns_used 7699
_cell_measurement_temperature 293(2)
_cell_measurement_theta_max 25.350
_cell_measurement_theta_min 0.407
_cell_volume 10118.0(4)
_computing_cell_refinement 'HKL Scalepack (Otwinowski & Minor 1997)'
_computing_data_collection 'Collect (Bruker AXS BV, 1997-2004)'
_computing_data_reduction 'HKL Denzo and Scalepack (Otwinowski & Minor 1997)'
_computing_molecular_graphics 'EUCLID (Spek, 1982)'
_computing_publication_material 'SHELXL-97 (Sheldrick, 1997)'
_computing_structure_refinement 'SHELXL-97 (Sheldrick, 1997)'
_computing_structure_solution 'DIRDIF-96 (Beurskens et al., 1996)'
_diffrn_ambient_temperature 293(2)
_diffrn_detector_area_resol_mean 9
_diffrn_measured_fraction_theta_full 0.997
_diffrn_measured_fraction_theta_max 0.997
_diffrn_measurement_device '95mm CCD camera on \k-goniostat'
_diffrn_measurement_device_type KappaCCD
_diffrn_measurement_method CCD
_diffrn_radiation_monochromator 'horizonally mounted graphite crystal'
_diffrn_radiation_source 'fine-focus sealed tube'
_diffrn_radiation_type MoK\a
_diffrn_radiation_wavelength 0.71073
_diffrn_reflns_av_R_equivalents 0.0000
_diffrn_reflns_av_sigmaI/netI 0.0334
_diffrn_reflns_limit_h_max 40
_diffrn_reflns_limit_h_min 0
_diffrn_reflns_limit_k_max 15
_diffrn_reflns_limit_k_min 0
_diffrn_reflns_limit_l_max 28
_diffrn_reflns_limit_l_min -33
_diffrn_reflns_number 23055
_diffrn_reflns_theta_full 25.35
_diffrn_reflns_theta_max 25.35
_diffrn_reflns_theta_min 1.44
_exptl_absorpt_coefficient_mu 1.924
_exptl_absorpt_correction_T_max 0.620
_exptl_absorpt_correction_T_min 0.545
_exptl_absorpt_correction_type multi-scan
_exptl_absorpt_process_details
;
 R.H. Blessing, Acta Cryst. (1995), A51, 33-38
;
_exptl_crystal_colour yellow
_exptl_crystal_density_diffrn 1.967
_exptl_crystal_density_method 'not measured'
_exptl_crystal_description prism
_exptl_crystal_F_000 5808
_exptl_crystal_size_max 0.32
_exptl_crystal_size_mid 0.30
_exptl_crystal_size_min 0.25
_refine_diff_density_max 1.556
_refine_diff_density_min -1.657
_refine_diff_density_rms 0.468
_refine_ls_extinction_method none
_refine_ls_goodness_of_fit_ref 1.018
_refine_ls_hydrogen_treatment mixed
_refine_ls_matrix_type full
_refine_ls_number_parameters 590
_refine_ls_number_restraints 0
_refine_ls_restrained_S_all 1.018
_refine_ls_R_factor_all 0.0484
_refine_ls_R_factor_gt 0.0359
_refine_ls_shift/su_max 0.002
_refine_ls_shift/su_mean 0.000
_refine_ls_structure_factor_coef Fsqd
_refine_ls_weighting_details
; calc
 [1.00000+-1.00000exp(-120.00(sin\q/\l)^2^)]/
   [\s^2^(Fo^2^)+0.0000+4.4823*P+(0.0749P)^2^+0.0000sin\q/\l]
 where P = 0.33333Fo^2^ + 0.66667Fc^2^
;
_refine_ls_weighting_scheme calc
_refine_ls_wR_factor_gt 0.1012
_refine_ls_wR_factor_ref 0.1107
_reflns_number_gt 7740
_reflns_number_total 9260
_reflns_threshold_expression >2sigma(I)
_cod_data_source_file om100148z_si_002.cif
_cod_data_source_block 6_(d253f)
_cod_original_cell_volume 10118.0(3)
_cod_original_sg_symbol_H-M 'C 2/c'
_cod_database_code 4065814

loop_
_symmetry_equiv_pos_as_xyz
'x, y, z'
'-x, y, -z+1/2'
'x+1/2, y+1/2, z'
'-x+1/2, y+1/2, -z+1/2'
'-x, -y, -z'
'x, -y, z-1/2'
'-x+1/2, -y+1/2, -z'
'x+1/2, -y+1/2, z-1/2'

loop_
_atom_site_label
_atom_site_type_symbol
_atom_site_fract_x
_atom_site_fract_y
_atom_site_fract_z
_atom_site_U_iso_or_equiv
_atom_site_adp_type
_atom_site_occupancy
_atom_site_symmetry_multiplicity
_atom_site_calc_flag
_atom_site_refinement_flags
_atom_site_disorder_assembly
_atom_site_disorder_group
Ru5 Ru 0.592619(12) 0.07515(2) 0.175731(14) 0.04118(11) Uani 1 1 d . . .
Ru4 Ru 0.622624(12) 0.15966(2) 0.108802(14) 0.04085(11) Uani 1 1 d . . .
Ru1 Ru 0.564152(13) 0.45209(3) 0.413589(15) 0.04763(11) Uani 1 1 d . . .
Ru2 Ru 0.629501(13) 0.33867(2) 0.507589(15) 0.04622(11) Uani 1 1 d . . .
Ru6 Ru 0.676144(13) 0.18271(3) 0.224623(15) 0.04982(12) Uani 1 1 d . . .
Ru3 Ru 0.656215(15) 0.43935(3) 0.44285(2) 0.06466(13) Uani 1 1 d . . .
Cl1 Cl 0.68727(11) 0.6901(3) 0.32052(15) 0.1790(12) Uani 1 1 d . . .
Cl2 Cl 0.69365(12) 0.9089(3) 0.43922(15) 0.1884(13) Uani 1 1 d . . .
O3 O 0.46461(12) 0.0955(3) 0.08707(16) 0.0718(9) Uani 1 1 d . . .
O1 O 0.59510(15) 0.1874(3) 0.59445(17) 0.0762(10) Uani 1 1 d . . .
C102 C 0.5582(2) 0.5911(4) 0.4322(2) 0.0683(14) Uani 1 1 d . . .
O4 O 0.48064(13) -0.0728(3) 0.11126(17) 0.0706(10) Uani 1 1 d . B .
O500 O 0.64939(15) 0.1018(3) 0.30707(16) 0.0858(11) Uani 1 1 d . . .
C14 C 0.48971(16) 0.0204(3) 0.0969(2) 0.0536(11) Uani 1 1 d . . .
O2 O 0.58808(17) 0.3587(3) 0.60217(16) 0.0822(12) Uani 1 1 d . . .
C12 C 0.53951(14) 0.0980(3) 0.06577(17) 0.0472(10) Uani 1 1 d . . .
H12 H 0.5288 0.1643 0.0670 0.057 Uiso 1 1 calc R . .
C100 C 0.6023(2) 0.5227(5) 0.3777(3) 0.0728(14) Uani 1 1 d . . .
O101 O 0.48065(16) 0.4643(4) 0.29131(17) 0.0925(12) Uani 1 1 d . . .
O200 O 0.73653(15) 0.3309(4) 0.5492(2) 0.1020(15) Uani 1 1 d . . .
O601 O 0.77636(17) 0.2221(3) 0.32325(19) 0.1162(18) Uani 1 1 d . . .
O202 O 0.67246(16) 0.1307(3) 0.56403(19) 0.0898(12) Uani 1 1 d . . .
O502 O 0.53281(16) 0.2219(3) 0.19699(18) 0.0946(14) Uani 1 1 d . . .
O102 O 0.5551(2) 0.6735(3) 0.4444(2) 0.1078(16) Uani 1 1 d . . .
N4 N 0.68915(12) 0.0245(3) 0.20445(15) 0.0479(8) Uani 1 1 d . . .
O501 O 0.57966(16) -0.1078(3) 0.23518(19) 0.0986(14) Uani 1 1 d . . .
C4 C 0.54689(16) 0.3899(3) 0.4870(2) 0.0509(10) Uani 1 1 d . . .
H4 H 0.5570 0.4508 0.5085 0.061 Uiso 1 1 calc R . .
C13 C 0.53261(15) 0.0166(3) 0.09528(17) 0.0465(10) Uani 1 1 d . . .
H13 H 0.5546 -0.0369 0.1129 0.056 Uiso 1 1 calc R . .
C5 C 0.56957(16) 0.2943(3) 0.51411(19) 0.0488(10) Uani 1 1 d . . .
H5 H 0.5746 0.2441 0.4939 0.059 Uiso 1 1 calc R . .
C502 C 0.55444(19) 0.1666(4) 0.1875(2) 0.0612(12) Uani 1 1 d . . .
C601 C 0.7395(2) 0.2043(4) 0.2866(2) 0.0719(15) Uani 1 1 d . . .
C101 C 0.5121(2) 0.4601(4) 0.3369(2) 0.0619(12) Uani 1 1 d . . .
N3 N 0.64104(12) 0.0165(2) 0.15461(14) 0.0414(8) Uani 1 1 d . . .
C11 C 0.56097(16) 0.0858(4) 0.03524(19) 0.0558(11) Uani 1 1 d . . .
H11B H 0.5721 0.0206 0.0330 0.067 Uiso 1 1 calc R . .
H11A H 0.5642 0.1428 0.0170 0.067 Uiso 1 1 calc R . .
C3 C 0.51083(17) 0.3975(4) 0.4306(2) 0.0577(11) Uani 1 1 d . . .
H3A H 0.5000 0.3380 0.4081 0.069 Uiso 1 1 calc R . .
H3B H 0.4974 0.4621 0.4153 0.069 Uiso 1 1 calc R . .
C402 C 0.59814(17) 0.2949(4) 0.0817(2) 0.0538(11) Uani 1 1 d . . .
C9 C 0.72473(16) 0.0139(4) 0.1881(2) 0.0616(12) Uani 1 1 d . . .
H9A H 0.7199 0.0681 0.1618 0.092 Uiso 1 1 calc R . .
H9B H 0.7212 -0.0529 0.1707 0.092 Uiso 1 1 calc R . .
H9C H 0.7560 0.0196 0.2213 0.092 Uiso 1 1 calc R . .
C7 C 0.6086(3) 0.3490(6) 0.6637(3) 0.109(2) Uani 1 1 d . . .
H7B H 0.6276 0.2862 0.6780 0.131 Uiso 1 1 calc R . .
H7A H 0.6287 0.4086 0.6834 0.131 Uiso 1 1 calc R . .
C15 C 0.4396(3) -0.0765(5) 0.1171(4) 0.105(2) Uani 1 1 d . . .
H15A H 0.4150 -0.0318 0.0885 0.126 Uiso 1 1 calc R A 1
H15B H 0.4274 -0.1473 0.1098 0.126 Uiso 1 1 calc R A 1
C202 C 0.65644(18) 0.2080(4) 0.5434(2) 0.0603(12) Uani 1 1 d . . .
C2 C 0.6492(2) 0.1939(4) 0.4174(3) 0.0778(16) Uani 1 1 d . . .
H2C H 0.6684 0.1916 0.4580 0.117 Uiso 1 1 calc R . .
H2A H 0.6693 0.1924 0.4025 0.117 Uiso 1 1 calc R . .
H2B H 0.6285 0.1347 0.4035 0.117 Uiso 1 1 calc R . .
O602 O 0.6450(2) 0.3940(3) 0.2393(2) 0.130(2) Uani 1 1 d . . .
C6 C 0.58504(18) 0.2737(3) 0.5731(2) 0.0589(12) Uani 1 1 d . . .
C301 C 0.6986(3) 0.4409(6) 0.4162(4) 0.112(3) Uani 1 1 d . . .
C401 C 0.64802(19) 0.1430(4) 0.0623(2) 0.0608(12) Uani 1 1 d . . .
N2 N 0.62041(14) 0.2927(3) 0.39866(17) 0.0591(10) Uani 1 1 d . . .
C602 C 0.6565(2) 0.3154(4) 0.2338(3) 0.0760(15) Uani 1 1 d . . .
C200 C 0.6984(2) 0.3568(4) 0.5150(3) 0.0737(15) Uani 1 1 d . . .
C10 C 0.69841(19) -0.0604(3) 0.2448(2) 0.0646(13) Uani 1 1 d . . .
H10A H 0.6762 -0.0562 0.2565 0.097 Uiso 1 1 calc R . .
H10C H 0.7300 -0.0539 0.2774 0.097 Uiso 1 1 calc R . .
H10B H 0.6951 -0.1265 0.2269 0.097 Uiso 1 1 calc R . .
C60 C 0.6927(5) 0.8654(17) 0.3797(6) 0.300(12) Uani 1 1 d . . .
H60A H 0.6642 0.8892 0.3455 0.360 Uiso 1 1 calc R . .
H60B H 0.7198 0.8928 0.3797 0.360 Uiso 1 1 calc R . .
C500 C 0.64732(18) 0.1152(4) 0.2645(2) 0.0587(12) Uani 1 1 d . . .
C201 C 0.65880(18) 0.4214(3) 0.5739(2) 0.0627(13) Uani 1 1 d . . .
N1 N 0.58955(14) 0.2963(3) 0.42086(16) 0.0504(9) Uani 1 1 d . . .
C8 C 0.5713(4) 0.3445(8) 0.6727(5) 0.161(4) Uiso 1 1 d . . .
H8B H 0.5839 0.3376 0.7125 0.242 Uiso 1 1 calc R . .
H8A H 0.5516 0.2855 0.6529 0.242 Uiso 1 1 calc R . .
H8C H 0.5529 0.4073 0.6588 0.242 Uiso 1 1 calc R . .
C1 C 0.5924(2) 0.2931(5) 0.3362(2) 0.0775(15) Uani 1 1 d . . .
H1A H 0.5739 0.3558 0.3227 0.116 Uiso 1 1 calc R . .
H1C H 0.5719 0.2335 0.3225 0.116 Uiso 1 1 calc R . .
H1B H 0.6134 0.2904 0.3225 0.116 Uiso 1 1 calc R . .
C302 C 0.6786(2) 0.5648(5) 0.4839(3) 0.0882(19) Uani 1 1 d . . .
C501 C 0.58383(18) -0.0414(4) 0.2120(2) 0.0606(12) Uani 1 1 d . . .
C50 C 0.6942(6) 0.7560(12) 0.3812(7) 0.230(7) Uiso 1 1 d . . .
H50A H 0.6695 0.7316 0.3867 0.276 Uiso 1 1 calc R . .
H50B H 0.7242 0.7349 0.4141 0.276 Uiso 1 1 calc R . .
O400 O 0.71119(13) 0.2988(3) 0.15787(17) 0.0761(10) Uani 1 1 d . . .
O402 O 0.58373(14) 0.3763(3) 0.06687(18) 0.0807(11) Uani 1 1 d . . .
O201 O 0.67764(16) 0.4738(3) 0.61271(17) 0.0987(14) Uani 1 1 d . . .
O401 O 0.66400(18) 0.1330(4) 0.0355(2) 0.1044(15) Uani 1 1 d . . .
O100 O 0.59178(17) 0.5836(4) 0.3419(2) 0.1034(15) Uani 1 1 d . . .
C400 C 0.68736(16) 0.2426(3) 0.1636(2) 0.0551(11) Uani 1 1 d . . .
O302 O 0.6892(2) 0.6413(4) 0.5082(3) 0.137(2) Uani 1 1 d . . .
O301 O 0.7247(2) 0.4410(5) 0.4025(4) 0.170(3) Uani 1 1 d . . .
C16A C 0.4490(6) -0.0472(12) 0.1673(7) 0.104(4) Uiso 0.50 1 d P B 1
H16A H 0.4208 -0.0515 0.1682 0.157 Uiso 0.50 1 calc PR B 1
H16C H 0.4604 0.0234 0.1744 0.157 Uiso 0.50 1 calc PR B 1
H16B H 0.4728 -0.0922 0.1958 0.157 Uiso 0.50 1 calc PR B 1
C16B C 0.4534(7) -0.1636(14) 0.1666(8) 0.138(6) Uiso 0.50 1 d P B 2
H16E H 0.4278 -0.1706 0.1724 0.208 Uiso 0.50 1 calc PR B 2
H16F H 0.4814 -0.1417 0.2012 0.208 Uiso 0.50 1 calc PR B 2
H16D H 0.4592 -0.2296 0.1550 0.208 Uiso 0.50 1 calc PR B 2
H30 H 0.637(3) -0.046(7) 0.143(4) 0.166 Uiso 1 1 d . . .
H10 H 0.567(3) 0.249(7) 0.409(4) 0.166 Uiso 1 1 d . . .

loop_
_atom_site_aniso_label
_atom_site_aniso_U_11
_atom_site_aniso_U_22
_atom_site_aniso_U_33
_atom_site_aniso_U_23
_atom_site_aniso_U_13
_atom_site_aniso_U_12
Ru5 0.0432(2) 0.03893(18) 0.03616(19) 0.00129(13) 0.01772(16) 0.00538(13)
Ru4 0.0413(2) 0.03722(18) 0.03638(19) 0.00093(13) 0.01568(16) -0.00102(13)
Ru1 0.0460(2) 0.0472(2) 0.0447(2) 0.00435(15) 0.02093(17) 0.00109(15)
Ru2 0.0450(2) 0.03944(19) 0.0437(2) 0.00010(14) 0.01668(17) -0.00238(14)
Ru6 0.0487(2) 0.03886(19) 0.0395(2) -0.00651(14) 0.00867(17) 0.00134(14)
Ru3 0.0501(2) 0.0695(3) 0.0745(3) 0.0112(2) 0.0334(2) -0.00414(18)
Cl1 0.132(2) 0.223(3) 0.180(3) -0.052(2) 0.083(2) -0.039(2)
Cl2 0.144(3) 0.275(4) 0.165(3) 0.002(3) 0.095(2) 0.031(3)
O3 0.051(2) 0.071(2) 0.087(3) 0.0122(19) 0.0330(19) 0.0141(17)
O1 0.097(3) 0.0531(19) 0.089(3) 0.0256(19) 0.056(2) 0.0111(18)
C102 0.081(4) 0.056(3) 0.061(3) 0.005(3) 0.033(3) 0.001(3)
O4 0.064(2) 0.061(2) 0.100(3) 0.0049(18) 0.052(2) -0.0051(16)
O500 0.098(3) 0.107(3) 0.046(2) -0.003(2) 0.034(2) 0.008(2)
C14 0.049(3) 0.052(2) 0.053(3) -0.003(2) 0.023(2) -0.001(2)
O2 0.131(4) 0.062(2) 0.059(2) 0.0041(18) 0.055(3) 0.014(2)
C12 0.040(2) 0.049(2) 0.034(2) -0.0003(18) 0.0075(18) -0.0017(18)
C100 0.062(3) 0.081(4) 0.079(4) 0.013(3) 0.040(3) -0.002(3)
O101 0.080(3) 0.121(3) 0.051(2) 0.007(2) 0.018(2) 0.016(3)
O200 0.047(2) 0.127(4) 0.103(3) 0.032(3) 0.021(2) 0.010(2)
O601 0.087(3) 0.090(3) 0.079(3) 0.006(2) -0.017(3) -0.021(2)
O202 0.104(3) 0.060(2) 0.093(3) 0.023(2) 0.045(3) 0.030(2)
O502 0.090(3) 0.112(3) 0.081(3) -0.014(2) 0.045(3) 0.044(3)
O102 0.163(5) 0.052(2) 0.101(4) -0.002(2) 0.066(4) 0.011(2)
N4 0.042(2) 0.0403(17) 0.044(2) -0.0009(15) 0.0115(16) 0.0024(15)
O501 0.104(3) 0.099(3) 0.096(3) 0.046(3) 0.055(3) 0.001(3)
C4 0.054(3) 0.046(2) 0.055(3) 0.001(2) 0.031(2) -0.0021(19)
C13 0.041(2) 0.046(2) 0.042(2) 0.0026(18) 0.0153(19) 0.0040(18)
C5 0.057(3) 0.040(2) 0.054(3) -0.0062(19) 0.033(2) -0.0032(19)
C502 0.062(3) 0.063(3) 0.049(3) 0.004(2) 0.023(3) 0.011(2)
C601 0.068(3) 0.054(3) 0.052(3) 0.004(2) 0.004(3) -0.012(2)
C101 0.065(3) 0.065(3) 0.053(3) 0.006(2) 0.030(3) 0.009(2)
N3 0.0399(19) 0.0366(16) 0.0387(18) -0.0032(14) 0.0149(15) 0.0016(14)
C11 0.054(3) 0.061(3) 0.044(3) -0.005(2) 0.020(2) -0.010(2)
C3 0.056(3) 0.061(3) 0.060(3) 0.008(2) 0.034(3) 0.001(2)
C402 0.051(3) 0.054(3) 0.051(3) 0.011(2) 0.023(2) 0.000(2)
C9 0.044(3) 0.058(3) 0.075(3) -0.004(2) 0.026(3) 0.004(2)
C7 0.141(7) 0.125(6) 0.078(5) 0.021(4) 0.069(5) 0.036(5)
C15 0.083(5) 0.101(5) 0.161(8) 0.016(5) 0.085(5) -0.008(4)
C202 0.064(3) 0.057(3) 0.052(3) -0.002(2) 0.026(2) 0.006(2)
C2 0.075(4) 0.081(4) 0.079(4) -0.005(3) 0.042(3) 0.021(3)
O602 0.190(6) 0.059(2) 0.149(5) -0.018(3) 0.095(5) 0.030(3)
C6 0.070(3) 0.047(2) 0.068(3) 0.007(2) 0.043(3) -0.002(2)
C301 0.091(5) 0.117(5) 0.159(8) 0.046(5) 0.088(6) 0.016(4)
C401 0.065(3) 0.059(3) 0.063(3) 0.000(2) 0.037(3) -0.007(2)
N2 0.056(2) 0.068(2) 0.060(2) 0.002(2) 0.036(2) 0.0076(19)
C602 0.091(4) 0.054(3) 0.071(4) -0.009(3) 0.036(3) 0.002(3)
C200 0.053(3) 0.075(3) 0.080(4) 0.011(3) 0.026(3) -0.002(3)
C10 0.065(3) 0.049(2) 0.063(3) 0.019(2) 0.023(3) 0.016(2)
C60 0.191(14) 0.49(3) 0.143(12) 0.148(16) 0.039(11) -0.088(18)
C500 0.067(3) 0.059(3) 0.041(3) -0.003(2) 0.022(2) 0.010(2)
C201 0.057(3) 0.048(2) 0.056(3) -0.005(2) 0.012(2) -0.002(2)
N1 0.052(2) 0.051(2) 0.047(2) -0.0018(17) 0.0254(19) 0.0010(17)
C1 0.088(4) 0.093(4) 0.063(3) 0.001(3) 0.048(3) 0.007(3)
C302 0.066(4) 0.074(4) 0.108(5) 0.018(4) 0.035(4) -0.013(3)
C501 0.061(3) 0.064(3) 0.055(3) 0.012(2) 0.031(3) 0.003(2)
O400 0.065(2) 0.064(2) 0.082(3) 0.0005(19) 0.028(2) -0.0222(18)
O402 0.086(3) 0.054(2) 0.102(3) 0.029(2) 0.051(3) 0.0151(19)
O201 0.102(3) 0.072(2) 0.070(3) -0.024(2) 0.011(2) -0.011(2)
O401 0.117(4) 0.127(4) 0.112(4) -0.012(3) 0.090(4) -0.012(3)
O100 0.095(3) 0.110(3) 0.115(4) 0.059(3) 0.063(3) 0.010(3)
C400 0.047(3) 0.042(2) 0.058(3) -0.003(2) 0.016(2) -0.003(2)
O302 0.116(4) 0.075(3) 0.166(6) -0.013(3) 0.039(4) -0.031(3)
O301 0.139(5) 0.198(6) 0.254(8) 0.056(6) 0.158(6) 0.028(5)

loop_
_atom_type_symbol
_atom_type_description
_atom_type_scat_dispersion_real
_atom_type_scat_dispersion_imag
_atom_type_scat_source
C C 0.0033 0.0016 'International Tables Vol C Tables 4.2.6.8 and 6.1.1.4'
H H 0.0000 0.0000 'International Tables Vol C Tables 4.2.6.8 and 6.1.1.4'
N N 0.0061 0.0033 'International Tables Vol C Tables 4.2.6.8 and 6.1.1.4'
O O 0.0106 0.0060 'International Tables Vol C Tables 4.2.6.8 and 6.1.1.4'
Ru Ru -1.2594 0.8363 'International Tables Vol C Tables 4.2.6.8 and 6.1.1.4'
Cl Cl 0.1484 0.1585 'International Tables Vol C Tables 4.2.6.8 and 6.1.1.4'

loop_
_geom_angle_atom_site_label_1
_geom_angle_atom_site_label_2
_geom_angle_atom_site_label_3
_geom_angle
C502 Ru5 C501 94.7(2)
C502 Ru5 N3 161.94(17)
C501 Ru5 N3 103.06(17)
C502 Ru5 C13 93.25(19)
C501 Ru5 C13 87.70(19)
N3 Ru5 C13 90.59(14)
C502 Ru5 C500 83.8(2)
C501 Ru5 C500 81.8(2)
N3 Ru5 C500 95.55(15)
C13 Ru5 C500 168.78(17)
C502 Ru5 Ru6 101.90(16)
C501 Ru5 Ru6 122.27(16)
N3 Ru5 Ru6 65.91(9)
C13 Ru5 Ru6 144.45(11)
C500 Ru5 Ru6 46.64(14)
C502 Ru5 Ru4 113.46(15)
C501 Ru5 Ru4 151.11(15)
N3 Ru5 Ru4 49.37(9)
C13 Ru5 Ru4 84.60(11)
C500 Ru5 Ru4 106.52(14)
Ru6 Ru5 Ru4 59.885(12)
C402 Ru4 C401 94.8(2)
C402 Ru4 N3 162.34(17)
C401 Ru4 N3 102.81(17)
C402 Ru4 C400 83.57(18)
C401 Ru4 C400 83.9(2)
N3 Ru4 C400 98.07(15)
C402 Ru4 C11 91.78(19)
C401 Ru4 C11 81.5(2)
N3 Ru4 C11 90.92(15)
C400 Ru4 C11 164.27(18)
C402 Ru4 C12 88.01(17)
C401 Ru4 C12 115.12(19)
N3 Ru4 C12 84.61(13)
C400 Ru4 C12 159.85(17)
C11 Ru4 C12 33.62(15)
C402 Ru4 Ru6 104.06(14)
C401 Ru4 Ru6 124.51(16)
N3 Ru4 Ru6 65.71(9)
C400 Ru4 Ru6 48.32(14)
C11 Ru4 Ru6 147.16(12)
C12 Ru4 Ru6 117.19(10)
C402 Ru4 Ru5 113.11(14)
C401 Ru4 Ru5 150.45(14)
N3 Ru4 Ru5 49.55(9)
C400 Ru4 Ru5 107.66(14)
C11 Ru4 Ru5 88.00(12)
C12 Ru4 Ru5 59.25(9)
Ru6 Ru4 Ru5 59.411(13)
C102 Ru1 C101 95.2(2)
C102 Ru1 N1 161.2(2)
C101 Ru1 N1 103.56(18)
C102 Ru1 C3 91.3(2)
C101 Ru1 C3 84.4(2)
N1 Ru1 C3 90.57(16)
C102 Ru1 C100 84.9(2)
C101 Ru1 C100 82.4(2)
N1 Ru1 C100 97.43(18)
C3 Ru1 C100 165.9(2)
C102 Ru1 C4 88.31(19)
C101 Ru1 C4 117.37(19)
N1 Ru1 C4 83.17(14)
C3 Ru1 C4 32.96(16)
C100 Ru1 C4 159.64(19)
C102 Ru1 Ru3 103.93(18)
C101 Ru1 Ru3 122.87(15)
N1 Ru1 Ru3 65.72(10)
C3 Ru1 Ru3 146.38(13)
C100 Ru1 Ru3 47.52(15)
C4 Ru1 Ru3 116.52(10)
C102 Ru1 Ru2 112.29(16)
C101 Ru1 Ru2 151.36(15)
N1 Ru1 Ru2 49.18(10)
C3 Ru1 Ru2 87.00(13)
C100 Ru1 Ru2 107.04(16)
C4 Ru1 Ru2 58.25(10)
Ru3 Ru1 Ru2 59.559(14)
C201 Ru2 C202 97.2(2)
C201 Ru2 N1 160.71(18)
C202 Ru2 N1 101.92(18)
C201 Ru2 C5 94.7(2)
C202 Ru2 C5 85.71(19)
N1 Ru2 C5 89.05(16)
C201 Ru2 C200 83.2(2)
C202 Ru2 C200 82.4(2)
N1 Ru2 C200 97.02(19)
C5 Ru2 C200 167.50(19)
C201 Ru2 C4 90.42(19)
C202 Ru2 C4 119.14(18)
N1 Ru2 C4 82.30(14)
C5 Ru2 C4 33.44(14)
C200 Ru2 C4 158.27(17)
C201 Ru2 Ru3 101.69(16)
C202 Ru2 Ru3 122.05(15)
N1 Ru2 Ru3 66.00(10)
C5 Ru2 Ru3 144.93(12)
C200 Ru2 Ru3 47.10(15)
C4 Ru2 Ru3 114.95(9)
C201 Ru2 Ru1 111.60(14)
C202 Ru2 Ru1 150.41(15)
N1 Ru2 Ru1 49.75(10)
C5 Ru2 Ru1 85.49(12)
C200 Ru2 Ru1 106.77(15)
C4 Ru2 Ru1 56.50(10)
Ru3 Ru2 Ru1 59.708(14)
C602 Ru6 C601 92.5(3)
C602 Ru6 C500 90.4(2)
C601 Ru6 C500 100.8(2)
C602 Ru6 C400 90.4(2)
C601 Ru6 C400 95.2(2)
C500 Ru6 C400 163.91(19)
C602 Ru6 N4 172.3(2)
C601 Ru6 N4 95.15(19)
C500 Ru6 N4 88.03(16)
C400 Ru6 N4 89.00(15)
C602 Ru6 Ru5 100.7(2)
C601 Ru6 Ru5 150.22(15)
C500 Ru6 Ru5 52.96(14)
C400 Ru6 Ru5 111.15(13)
N4 Ru6 Ru5 72.46(9)
C602 Ru6 Ru4 101.64(18)
C601 Ru6 Ru4 142.28(18)
C500 Ru6 Ru4 113.67(14)
C400 Ru6 Ru4 50.52(12)
N4 Ru6 Ru4 72.20(9)
Ru5 Ru6 Ru4 60.704(12)
C302 Ru3 C301 95.2(3)
C302 Ru3 C200 90.1(3)
C301 Ru3 C200 97.2(3)
C302 Ru3 C100 88.3(3)
C301 Ru3 C100 97.6(3)
C200 Ru3 C100 165.2(2)
C302 Ru3 N2 169.9(2)
C301 Ru3 N2 94.8(3)
C200 Ru3 N2 89.59(19)
C100 Ru3 N2 89.44(19)
C302 Ru3 Ru2 99.4(2)
C301 Ru3 Ru2 146.3(2)
C200 Ru3 Ru2 52.92(16)
C100 Ru3 Ru2 112.96(15)
N2 Ru3 Ru2 72.39(10)
C302 Ru3 Ru1 98.54(19)
C301 Ru3 Ru1 146.1(3)
C200 Ru3 Ru1 113.61(16)
C100 Ru3 Ru1 52.27(15)
N2 Ru3 Ru1 72.39(10)
Ru2 Ru3 Ru1 60.733(13)
O102 C102 Ru1 178.7(6)
C14 O4 C15 115.8(4)
O3 C14 O4 122.4(4)
O3 C14 C13 126.4(4)
O4 C14 C13 111.2(4)
C6 O2 C7 118.6(4)
C11 C12 C13 124.9(4)
C11 C12 Ru4 61.4(2)
C13 C12 Ru4 116.0(3)
C11 C12 H12 117.5
C13 C12 H12 117.5
Ru4 C12 H12 92.5
O100 C100 Ru3 146.1(4)
O100 C100 Ru1 133.3(5)
Ru3 C100 Ru1 80.2(2)
N3 N4 C10 110.5(3)
N3 N4 C9 110.7(3)
C10 N4 C9 106.9(4)
N3 N4 Ru6 92.3(2)
C10 N4 Ru6 118.1(3)
C9 N4 Ru6 117.4(3)
C3 C4 C5 123.8(4)
C3 C4 Ru1 59.7(2)
C5 C4 Ru1 114.3(3)
C3 C4 Ru2 116.6(3)
C5 C4 Ru2 57.5(2)
Ru1 C4 Ru2 65.25(10)
C3 C4 H4 118.1
C5 C4 H4 118.1
Ru1 C4 H4 95.7
Ru2 C4 H4 95.4
C12 C13 C14 117.4(4)
C12 C13 Ru5 90.0(3)
C14 C13 Ru5 109.4(3)
C12 C13 H13 121.3
C14 C13 H13 121.3
Ru5 C13 H13 71.3
C4 C5 C6 121.4(4)
C4 C5 Ru2 89.1(3)
C6 C5 Ru2 110.7(3)
C4 C5 H5 119.3
C6 C5 H5 119.3
Ru2 C5 H5 69.9
O502 C502 Ru5 177.1(5)
O601 C601 Ru6 176.6(5)
O101 C101 Ru1 178.9(5)
N4 N3 Ru4 109.2(2)
N4 N3 Ru5 108.9(2)
Ru4 N3 Ru5 81.08(11)
N4 N3 H30 108(6)
Ru4 N3 H30 130(6)
Ru5 N3 H30 117(6)
C12 C11 Ru4 85.0(3)
C12 C11 H11B 120.0
Ru4 C11 H11B 103.9
C12 C11 H11A 120.0
Ru4 C11 H11A 81.2
H11B C11 H11A 120.0
C4 C3 Ru1 87.4(3)
C4 C3 H3A 120.0
Ru1 C3 H3A 100.4
C4 C3 H3B 120.0
Ru1 C3 H3B 82.2
H3A C3 H3B 120.0
O402 C402 Ru4 178.1(4)
N4 C9 H9A 109.5
N4 C9 H9B 109.5
H9A C9 H9B 109.5
N4 C9 H9C 109.5
H9A C9 H9C 109.5
H9B C9 H9C 109.5
C8 C7 O2 108.0(8)
C8 C7 H7B 110.1
O2 C7 H7B 110.1
C8 C7 H7A 110.1
O2 C7 H7A 110.1
H7B C7 H7A 108.4
C16A C15 O4 113.8(9)
C16A C15 C16B 59.8(9)
O4 C15 C16B 104.9(8)
C16A C15 H15A 108.8
O4 C15 H15A 108.8
C16B C15 H15A 146.0
C16A C15 H15B 108.8
O4 C15 H15B 108.8
C16B C15 H15B 55.7
H15A C15 H15B 107.7
O202 C202 Ru2 179.1(5)
N2 C2 H2C 109.5
N2 C2 H2A 109.5
H2C C2 H2A 109.5
N2 C2 H2B 109.5
H2C C2 H2B 109.5
H2A C2 H2B 109.5
O1 C6 O2 122.3(5)
O1 C6 C5 123.8(4)
O2 C6 C5 113.9(4)
O301 C301 Ru3 177.6(8)
O401 C401 Ru4 178.7(5)
N1 N2 C1 110.9(4)
N1 N2 C2 110.2(4)
C1 N2 C2 107.2(4)
N1 N2 Ru3 91.8(2)
C1 N2 Ru3 117.9(3)
C2 N2 Ru3 117.7(3)
O602 C602 Ru6 179.9(6)
O200 C200 Ru3 147.1(5)
O200 C200 Ru2 132.7(5)
Ru3 C200 Ru2 80.0(2)
N4 C10 H10A 109.5
N4 C10 H10C 109.5
H10A C10 H10C 109.5
N4 C10 H10B 109.5
H10A C10 H10B 109.5
C50 C60 Cl2 108.0(9)
C50 C60 H60A 110.1
Cl2 C60 H60A 110.1
C50 C60 H60B 110.1
Cl2 C60 H60B 110.1
H60A C60 H60B 108.4
O500 C500 Ru6 147.3(4)
O500 C500 Ru5 132.1(4)
Ru6 C500 Ru5 80.40(17)
O201 C201 Ru2 176.4(5)
N2 N1 Ru2 109.7(3)
N2 N1 Ru1 108.9(2)
Ru2 N1 Ru1 81.07(13)
N2 N1 H10 117(6)
Ru2 N1 H10 121(6)
Ru1 N1 H10 114(6)
C7 C8 H8B 109.5
C7 C8 H8A 109.5
H8B C8 H8A 109.5
C7 C8 H8C 109.5
H8B C8 H8C 109.5
H8A C8 H8C 109.5
N2 C1 H1A 109.5
N2 C1 H1C 109.5
H1A C1 H1C 109.5
N2 C1 H1B 109.5
H1A C1 H1B 109.5
H1C C1 H1B 109.5
O302 C302 Ru3 175.4(6)
O501 C501 Ru5 177.4(5)
C60 C50 Cl1 117.2(14)
C60 C50 H50A 108.0
Cl1 C50 H50A 108.0
C60 C50 H50B 108.0
Cl1 C50 H50B 108.0
H50A C50 H50B 107.2
O400 C400 Ru6 142.2(4)
O400 C400 Ru4 136.2(4)
Ru6 C400 Ru4 81.16(17)
C15 C16A H16A 109.5
C15 C16A H16C 109.5
H16A C16A H16C 109.5
C15 C16A H16B 109.5
H16A C16A H16B 109.5
H16C C16A H16B 109.5
C15 C16B H16E 109.5
C15 C16B H16F 109.5
H16E C16B H16F 109.5
C15 C16B H16D 109.5
H16E C16B H16D 109.5
H16F C16B H16D 109.5

loop_
_geom_bond_atom_site_label_1
_geom_bond_atom_site_label_2
_geom_bond_distance
Ru5 C502 1.887(5)
Ru5 C501 1.914(5)
Ru5 N3 2.136(3)
Ru5 C13 2.194(4)
Ru5 C500 2.216(5)
Ru5 Ru6 2.7367(5)
Ru5 Ru4 2.7725(5)
Ru4 C402 1.893(5)
Ru4 C401 1.907(5)
Ru4 N3 2.130(3)
Ru4 C400 2.148(5)
Ru4 C11 2.199(4)
Ru4 C12 2.495(4)
Ru4 Ru6 2.7500(5)
Ru1 C102 1.896(5)
Ru1 C101 1.908(5)
Ru1 N1 2.136(4)
Ru1 C3 2.193(4)
Ru1 C100 2.197(5)
Ru1 C4 2.538(4)
Ru1 Ru3 2.7365(5)
Ru1 Ru2 2.7647(5)
Ru2 C201 1.890(5)
Ru2 C202 1.911(5)
Ru2 N1 2.118(4)
Ru2 C5 2.184(4)
Ru2 C200 2.214(6)
Ru2 C4 2.589(4)
Ru2 Ru3 2.7324(5)
Ru6 C602 1.889(5)
Ru6 C601 1.908(5)
Ru6 C500 2.018(5)
Ru6 C400 2.078(5)
Ru6 N4 2.209(3)
Ru3 C302 1.882(7)
Ru3 C301 1.921(7)
Ru3 C200 2.033(6)
Ru3 C100 2.048(6)
Ru3 N2 2.215(4)
Cl1 C50 1.795(16)
Cl2 C60 1.739(19)
O3 C14 1.209(5)
O1 C6 1.215(5)
C102 O102 1.130(6)
O4 C14 1.344(5)
O4 C15 1.468(7)
O500 C500 1.166(5)
C14 C13 1.461(6)
O2 C6 1.330(6)
O2 C7 1.475(8)
C12 C11 1.387(6)
C12 C13 1.422(6)
C12 H12 0.9300
C100 O100 1.164(6)
O101 C101 1.139(6)
O200 C200 1.160(6)
O601 C601 1.127(6)
O202 C202 1.126(6)
O502 C502 1.142(6)
N4 N3 1.463(5)
N4 C10 1.476(5)
N4 C9 1.492(6)
O501 C501 1.122(5)
C4 C3 1.383(7)
C4 C5 1.427(6)
C4 H4 0.9300
C13 H13 0.9300
C5 C6 1.463(6)
C5 H5 0.9300
N3 H30 0.86(9)
C11 H11B 0.9300
C11 H11A 0.9300
C3 H3A 0.9300
C3 H3B 0.9300
C402 O402 1.131(5)
C9 H9A 0.9600
C9 H9B 0.9600
C9 H9C 0.9600
C7 C8 1.400(12)
C7 H7B 0.9700
C7 H7A 0.9700
C15 C16A 1.317(15)
C15 C16B 1.639(19)
C15 H15A 0.9700
C15 H15B 0.9700
C2 N2 1.506(6)
C2 H2C 0.9600
C2 H2A 0.9600
C2 H2B 0.9600
O602 C602 1.118(6)
C301 O301 1.126(8)
C401 O401 1.136(6)
N2 N1 1.462(5)
N2 C1 1.475(7)
C10 H10A 0.9600
C10 H10C 0.9600
C10 H10B 0.9600
C60 C50 1.40(2)
C60 H60A 0.9700
C60 H60B 0.9700
C201 O201 1.136(6)
N1 H10 0.88(9)
C8 H8B 0.9600
C8 H8A 0.9600
C8 H8C 0.9600
C1 H1A 0.9600
C1 H1C 0.9600
C1 H1B 0.9600
C302 O302 1.135(8)
C50 H50A 0.9700
C50 H50B 0.9700
O400 C400 1.148(5)
C16A H16A 0.9600
C16A H16C 0.9600
C16A H16B 0.9600
C16B H16E 0.9600
C16B H16F 0.9600
C16B H16D 0.9600
